data_4317568
loop_
_publ_author_name
'Ulrich Kortz'
'Masha G. Savelieff'
'Bassem S. Bassil'
'Bineta Keita'
'Louis Nadjo'

_publ_contact_author_address
;
Department of Chemistry
American University of Beirut
P.O. Box: 11-0236
Riad El Solh Beirut 1107 2020
LEBANON
;
_publ_contact_author_email
;
ulrich.kortz@aub.edu.lb
;
_publ_contact_author_fax
;
+961 1 744 461
;
_publ_contact_author_name
;
Ulrich KORTZ
;
_publ_contact_author_phone
;
+961 3 776 439
;
_publ_section_title
;
 Synthesis and Characterization of Iron()-Substituted, Dimeric
 Polyoxotungstates, [Fe~4~(H~2~O)~10~(\b-XW~9~O~33~)~2~]^n-^ (n = 6, X =
 As^III^, Sb^III^; n = 4, X = Se^IV^, Te^IV^)
;
_journal_name_full 'Inorganic Chemistry'
_journal_page_first 783
_journal_page_last 789
_journal_paper_doi 10.1021/ic010855s
_journal_volume 41
_journal_year 2002
_chemical_formula_sum 'As2 Fe4 H84 Na6 O108 W18'
_chemical_formula_weight 5633.32
_chemical_name_systematic
;
?
;
_space_group_IT_number 12
_symmetry_cell_setting monoclinic
_symmetry_space_group_name_Hall '-C 2y'
_symmetry_space_group_name_H-M 'C 1 2/m 1'
_atom_sites_solution_hydrogens none
_atom_sites_solution_primary direct
_atom_sites_solution_secondary difmap
_audit_creation_method SHELXL-97
_cell_angle_alpha 90.00
_cell_angle_beta 95.766(2)
_cell_angle_gamma 90.00
_cell_formula_units_Z 2
_cell_length_a 20.2493(18)
_cell_length_b 15.2678(13)
_cell_length_c 16.0689(14)
_cell_measurement_reflns_used 8192
_cell_measurement_temperature 167(2)
_cell_measurement_theta_max 28.28
_cell_measurement_theta_min 2.17
_cell_volume 4942.8(7)
_computing_cell_refinement 'Bruker SMART'
_computing_data_collection 'Bruker SMART'
_computing_data_reduction 'Bruker SHELXTL'
_computing_molecular_graphics 'Bruker SHELXTL'
_computing_publication_material 'Bruker SHELXTL'
_computing_structure_refinement 'SHELXL-97 (Sheldrick, 1997)'
_computing_structure_solution 'SHELXS-97 (Sheldrick, 1990)'
_diffrn_ambient_temperature 167(2)
_diffrn_measured_fraction_theta_full 0.983
_diffrn_measured_fraction_theta_max 0.983
_diffrn_measurement_device_type 'SMART CCD area detector'
_diffrn_measurement_method 'omega scans'
_diffrn_radiation_monochromator graphite
_diffrn_radiation_source 'normal-focus sealed tube'
_diffrn_radiation_type MoK\a
_diffrn_radiation_wavelength 0.71073
_diffrn_reflns_av_R_equivalents 0.0575
_diffrn_reflns_av_sigmaI/netI 0.0447
_diffrn_reflns_limit_h_max 26
_diffrn_reflns_limit_h_min -26
_diffrn_reflns_limit_k_max 20
_diffrn_reflns_limit_k_min -19
_diffrn_reflns_limit_l_max 21
_diffrn_reflns_limit_l_min -21
_diffrn_reflns_number 28497
_diffrn_reflns_theta_full 28.31
_diffrn_reflns_theta_max 28.31
_diffrn_reflns_theta_min 1.27
_diffrn_standards_decay_% 0
_exptl_absorpt_coefficient_mu 22.231
_exptl_absorpt_correction_T_max 0.1451
_exptl_absorpt_correction_T_min 0.0727
_exptl_absorpt_correction_type multi-scan
_exptl_absorpt_process_details SADABS
_exptl_crystal_colour yellow
_exptl_crystal_density_diffrn 3.728
_exptl_crystal_density_method 'not measured'
_exptl_crystal_description block
_exptl_crystal_F_000 4864
_exptl_crystal_size_max 0.20
_exptl_crystal_size_mid 0.14
_exptl_crystal_size_min 0.10
_refine_diff_density_max 4.799
_refine_diff_density_min -5.394
_refine_diff_density_rms 0.530
_refine_ls_extinction_method none
_refine_ls_goodness_of_fit_ref 1.131
_refine_ls_matrix_type full
_refine_ls_number_parameters 225
_refine_ls_number_reflns 6282
_refine_ls_number_restraints 0
_refine_ls_restrained_S_all 1.131
_refine_ls_R_factor_all 0.0709
_refine_ls_R_factor_gt 0.0583
_refine_ls_shift/su_max 0.001
_refine_ls_shift/su_mean 0.000
_refine_ls_structure_factor_coef Fsqd
_refine_ls_weighting_details 'calc w=1/[\s^2^(Fo^2^)+(0.0600P)^2^+532.6932P] where P=(Fo^2^+2Fc^2^)/3'
_refine_ls_weighting_scheme calc
_refine_ls_wR_factor_gt 0.1442
_refine_ls_wR_factor_ref 0.1565
_reflns_number_gt 5360
_reflns_number_total 6282
_reflns_threshold_expression >2sigma(I)
_cod_data_source_file ic010855s_2.cif
_cod_data_source_block u63abs
_cod_depositor_comments
;
The following automatic conversions were performed:

'_symmetry_cell_setting' value 'Monoclinic' changed to 'monoclinic'
according to the built-in table from CIF Core dictionary named
'cif_core.dic' version 2.4.1 from 2010-06-29.

Automatic conversion script
Id: cif_fix_values 1646 2011-03-28 12:23:43Z adriana 
;
_cod_database_code 4317568

loop_
_symmetry_equiv_pos_as_xyz
'x, y, z'
'-x, y, -z'
'x+1/2, y+1/2, z'
'-x+1/2, y+1/2, -z'
'-x, -y, -z'
'x, -y, z'
'-x+1/2, -y+1/2, -z'
'x+1/2, -y+1/2, z'

loop_
_atom_site_label
_atom_site_type_symbol
_atom_site_fract_x
_atom_site_fract_y
_atom_site_fract_z
_atom_site_U_iso_or_equiv
_atom_site_adp_type
_atom_site_occupancy
_atom_site_symmetry_multiplicity
_atom_site_calc_flag
_atom_site_refinement_flags
_atom_site_disorder_assembly
_atom_site_disorder_group
W1 W 0.11578(4) 0.0000 0.44692(4) 0.01138(16) Uani 1 2 d S . .
W2 W 0.23760(3) 0.11013(4) 0.56584(4) 0.02122(16) Uani 1 1 d . . .
W3 W 0.23165(3) 0.12152(5) 0.79251(4) 0.03084(19) Uani 1 1 d . . .
W4 W 0.07235(3) 0.12041(5) 0.83954(4) 0.0328(2) Uani 1 1 d . . .
W5 W 0.11443(3) 0.23174(5) 0.67382(4) 0.02718(17) Uani 1 1 d . . .
As1 As 0.09449(9) 0.0000 0.65736(11) 0.0131(4) Uani 1 2 d S . .
Fe1 Fe 0.0000 0.17547(18) 0.5000 0.0156(5) Uani 1 2 d S . .
Fe2 Fe -0.07199(14) 0.0000 0.78334(17) 0.0139(5) Uani 1 2 d S . .
Na1 Na 0.0940(5) 0.5000 0.6495(6) 0.040(3) Uani 1 2 d S . .
Na2 Na 0.4275(8) 0.1395(10) 0.8354(10) 0.042(4) Uani 0.50 1 d P . .
Na3 Na 0.2505(8) 0.0981(11) 1.0212(11) 0.045(4) Uani 0.50 1 d P . .
O1F1 O 0.0648(6) 0.2755(8) 0.4613(8) 0.032(3) Uiso 1 1 d . . .
O1F2 O -0.0589(8) 0.0000 0.9185(9) 0.023(3) Uiso 1 2 d S . .
O2F2 O -0.1417(6) -0.0918(9) 0.8054(8) 0.035(3) Uiso 1 1 d . . .
O1AS O 0.1574(7) 0.0000 0.5860(9) 0.018(3) Uiso 1 2 d S . .
O2AS O 0.1277(5) 0.0882(7) 0.7236(6) 0.020(2) Uiso 1 1 d . . .
O1WF O 0.0633(5) 0.0892(7) 0.4703(6) 0.018(2) Uiso 1 1 d . . .
O4WF O -0.0048(5) 0.0891(7) 0.7780(6) 0.020(2) Uiso 1 1 d . . .
O5WF O 0.0430(5) 0.1885(7) 0.6120(6) 0.022(2) Uiso 1 1 d . . .
O1A O 0.1083(7) 0.0000 0.3351(8) 0.016(3) Uiso 1 2 d S . .
O2A O 0.2992(6) 0.1775(8) 0.5392(8) 0.032(3) Uiso 1 1 d . . .
O2B O 0.2825(8) 0.0000 0.5602(10) 0.024(3) Uiso 1 2 d S . .
O3A O 0.3022(8) 0.1583(11) 0.8481(10) 0.055(4) Uiso 1 1 d . . .
O3B O 0.2366(9) 0.0000 0.8165(12) 0.038(4) Uiso 1 2 d S . .
O4A O 0.0444(7) 0.1589(9) 0.9302(8) 0.039(3) Uiso 1 1 d . . .
O4B O 0.0869(9) 0.0000 0.8668(11) 0.032(4) Uiso 1 2 d S . .
O5A O 0.1107(7) 0.3407(9) 0.6532(8) 0.039(3) Uiso 1 1 d . . .
O12 O 0.1934(5) 0.0864(7) 0.4598(6) 0.0177(19) Uiso 1 1 d . . .
O23 O 0.2601(6) 0.0982(8) 0.6869(8) 0.032(3) Uiso 1 1 d . . .
O25 O 0.1717(5) 0.1915(7) 0.5928(6) 0.022(2) Uiso 1 1 d . . .
O34 O 0.1699(6) 0.1345(9) 0.8730(8) 0.035(3) Uiso 1 1 d . . .
O35 O 0.1994(6) 0.2316(9) 0.7481(8) 0.033(3) Uiso 1 1 d . . .
O45 O 0.0744(6) 0.2273(9) 0.7779(8) 0.036(3) Uiso 1 1 d . . .
O1W O 0.0745(8) 0.2535(11) 0.2931(10) 0.055(4) Uiso 1 1 d . . .
O2W O 0.2933(7) 0.3281(10) 0.6809(9) 0.043(3) Uiso 1 1 d . . .
O3W O 0.4042(11) 0.0368(15) 0.4963(14) 0.028(5) Uiso 0.50 1 d P . .
O4W O 0.1984(14) 0.2610(19) 0.9958(18) 0.042(6) Uiso 0.50 1 d P . .
O5W O 0.1982(14) 0.4018(19) 0.8383(17) 0.040(6) Uiso 0.50 1 d P . .
O6W O 0.3991(11) 0.0308(14) 0.7333(14) 0.031(5) Uiso 0.50 1 d P . .
O7W O 0.0724(16) 0.5000 0.791(2) 0.084(9) Uiso 1 2 d S . .
O8W O -0.0889(12) 0.2303(16) 0.9135(15) 0.031(5) Uiso 0.50 1 d P . .
O9W O 0.4806(13) 0.0599(17) 0.6104(16) 0.035(5) Uiso 0.50 1 d P . .
O10W O 0.5435(15) 0.134(2) 0.8680(19) 0.048(7) Uiso 0.50 1 d P . .
O11W O -0.240(4) 0.0000 0.853(5) 0.10(2) Uiso 0.50 2 d SP . .
O12W O 0.326(2) 0.0000 0.991(2) 0.041(9) Uiso 0.50 2 d SP . .
O13W O 0.2886(10) 0.0000 0.3165(13) 0.045(5) Uiso 1 2 d S . .
O14W O 0.1777(15) 0.0000 1.0204(19) 0.024(6) Uiso 0.50 2 d SP . .
O15W O 0.444(2) 0.057(3) 0.975(3) 0.034(11) Uiso 0.25 1 d P . .
O17W O -0.1566(12) 0.1799(17) 0.9361(15) 0.031(5) Uiso 0.50 1 d P . .

loop_
_atom_site_aniso_label
_atom_site_aniso_U_11
_atom_site_aniso_U_22
_atom_site_aniso_U_33
_atom_site_aniso_U_23
_atom_site_aniso_U_13
_atom_site_aniso_U_12
W1 0.0118(3) 0.0113(3) 0.0106(3) 0.000 -0.0011(2) 0.000
W2 0.0156(3) 0.0340(4) 0.0142(3) -0.0071(2) 0.0019(2) -0.0102(2)
W3 0.0183(3) 0.0596(5) 0.0147(3) -0.0134(3) 0.0023(2) -0.0185(3)
W4 0.0243(3) 0.0542(5) 0.0217(3) -0.0233(3) 0.0104(2) -0.0219(3)
W5 0.0259(3) 0.0296(4) 0.0277(3) -0.0182(3) 0.0112(2) -0.0161(3)
As1 0.0126(8) 0.0162(9) 0.0102(8) 0.000 -0.0012(7) 0.000
Fe1 0.0168(13) 0.0087(12) 0.0216(14) 0.000 0.0037(10) 0.000
Fe2 0.0148(12) 0.0150(13) 0.0118(12) 0.000 -0.0001(10) 0.000
Na1 0.026(5) 0.063(8) 0.030(5) 0.000 -0.001(4) 0.000
Na2 0.046(9) 0.030(8) 0.047(9) 0.009(7) -0.012(7) -0.017(7)
Na3 0.043(9) 0.045(10) 0.049(10) -0.001(7) 0.011(7) -0.009(7)

loop_
_atom_type_symbol
_atom_type_description
_atom_type_scat_dispersion_real
_atom_type_scat_dispersion_imag
_atom_type_scat_source
O O 0.0106 0.0060 'International Tables Vol C Tables 4.2.6.8 and 6.1.1.4'
Na Na 0.0362 0.0249 'International Tables Vol C Tables 4.2.6.8 and 6.1.1.4'
Fe Fe 0.3463 0.8444 'International Tables Vol C Tables 4.2.6.8 and 6.1.1.4'
As As 0.0499 2.0058 'International Tables Vol C Tables 4.2.6.8 and 6.1.1.4'
W W -0.8490 6.8722 'International Tables Vol C Tables 4.2.6.8 and 6.1.1.4'

loop_
_geom_angle_atom_site_label_1
_geom_angle_atom_site_label_2
_geom_angle_atom_site_label_3
_geom_angle
_geom_angle_site_symmetry_1
_geom_angle_site_symmetry_3
_geom_angle_publ_flag
O1A W1 O1WF 102.6(4) . . ?
O1A W1 O1WF 102.6(4) . 6 ?
O1WF W1 O1WF 99.1(6) . 6 ?
O1A W1 O12 95.1(4) . . ?
O1WF W1 O12 87.4(4) . . ?
O1WF W1 O12 159.2(4) 6 . ?
O1A W1 O12 95.1(4) . 6 ?
O1WF W1 O12 159.2(4) . 6 ?
O1WF W1 O12 87.4(4) 6 6 ?
O12 W1 O12 80.3(6) . 6 ?
O1A W1 O1AS 163.5(6) . . ?
O1WF W1 O1AS 87.9(4) . . ?
O1WF W1 O1AS 87.9(4) 6 . ?
O12 W1 O1AS 72.5(4) . . ?
O12 W1 O1AS 72.5(4) 6 . ?
O2A W2 O12 100.6(5) . . ?
O2A W2 O25 102.2(5) . . ?
O12 W2 O25 92.9(4) . . ?
O2A W2 O2B 98.9(6) . . ?
O12 W2 O2B 88.4(6) . . ?
O25 W2 O2B 158.3(5) . . ?
O2A W2 O23 101.6(5) . . ?
O12 W2 O23 157.5(5) . . ?
O25 W2 O23 86.2(5) . . ?
O2B W2 O23 84.4(6) . . ?
O2A W2 O1AS 170.5(5) . . ?
O12 W2 O1AS 73.6(5) . . ?
O25 W2 O1AS 85.8(4) . . ?
O2B W2 O1AS 73.8(5) . . ?
O23 W2 O1AS 83.9(5) . . ?
O3A W3 O23 102.7(7) . . ?
O3A W3 O3B 101.0(8) . . ?
O23 W3 O3B 89.1(7) . . ?
O3A W3 O34 100.6(7) . . ?
O23 W3 O34 156.6(5) . . ?
O3B W3 O34 89.4(7) . . ?
O3A W3 O35 98.3(7) . . ?
O23 W3 O35 87.4(5) . . ?
O3B W3 O35 160.7(7) . . ?
O34 W3 O35 86.5(5) . . ?
O3A W3 O2AS 172.0(6) . . ?
O23 W3 O2AS 82.8(5) . . ?
O3B W3 O2AS 84.8(6) . . ?
O34 W3 O2AS 73.8(5) . . ?
O35 W3 O2AS 75.9(5) . . ?
O3A W3 Na3 60.6(6) . . ?
O23 W3 Na3 150.9(5) . . ?
O3B W3 Na3 72.7(6) . . ?
O34 W3 Na3 48.5(5) . . ?
O35 W3 Na3 117.1(5) . . ?
O2AS W3 Na3 116.9(4) . . ?
O4A W4 O4WF 102.2(6) . . ?
O4A W4 O4B 101.0(7) . . ?
O4WF W4 O4B 88.6(6) . . ?
O4A W4 O45 100.0(6) . . ?
O4WF W4 O45 90.3(5) . . ?
O4B W4 O45 158.7(7) . . ?
O4A W4 O34 97.8(6) . . ?
O4WF W4 O34 159.8(5) . . ?
O4B W4 O34 85.2(6) . . ?
O45 W4 O34 88.6(5) . . ?
O4A W4 O2AS 168.4(5) . . ?
O4WF W4 O2AS 88.0(4) . . ?
O4B W4 O2AS 84.5(6) . . ?
O45 W4 O2AS 74.2(5) . . ?
O34 W4 O2AS 72.3(4) . . ?
O5A W5 O5WF 103.6(6) . . ?
O5A W5 O25 101.5(6) . . ?
O5WF W5 O25 90.9(5) . . ?
O5A W5 O45 100.9(6) . . ?
O5WF W5 O45 94.6(5) . . ?
O25 W5 O45 155.0(5) . . ?
O5A W5 O35 97.8(6) . . ?
O5WF W5 O35 158.4(5) . . ?
O25 W5 O35 82.1(5) . . ?
O45 W5 O35 83.9(5) . . ?
O5A W5 O2AS 170.7(5) . . ?
O5WF W5 O2AS 84.4(4) . . ?
O25 W5 O2AS 82.9(4) . . ?
O45 W5 O2AS 73.4(5) . . ?
O35 W5 O2AS 74.4(4) . . ?
O1AS As1 O2AS 97.5(4) . . ?
O1AS As1 O2AS 97.5(4) . 6 ?
O2AS As1 O2AS 96.5(7) . 6 ?
O5WF Fe1 O5WF 168.2(7) 2_556 . ?
O5WF Fe1 O1WF 95.0(4) 2_556 . ?
O5WF Fe1 O1WF 93.0(4) . . ?
O5WF Fe1 O1WF 93.0(4) 2_556 2_556 ?
O5WF Fe1 O1WF 95.0(4) . 2_556 ?
O1WF Fe1 O1WF 94.0(6) . 2_556 ?
O5WF Fe1 O1F1 88.0(5) 2_556 2_556 ?
O5WF Fe1 O1F1 83.6(5) . 2_556 ?
O1WF Fe1 O1F1 175.9(5) . 2_556 ?
O1WF Fe1 O1F1 88.4(4) 2_556 2_556 ?
O5WF Fe1 O1F1 83.6(5) 2_556 . ?
O5WF Fe1 O1F1 88.0(5) . . ?
O1WF Fe1 O1F1 88.4(4) . . ?
O1WF Fe1 O1F1 175.9(5) 2_556 . ?
O1F1 Fe1 O1F1 89.3(7) 2_556 . ?
O4WF Fe2 O4WF 89.5(6) . 6 ?
O4WF Fe2 O1A 98.8(4) . 5_556 ?
O4WF Fe2 O1A 98.8(4) 6 5_556 ?
O4WF Fe2 O2F2 172.6(5) . . ?
O4WF Fe2 O2F2 91.5(5) 6 . ?
O1A Fe2 O2F2 88.3(5) 5_556 . ?
O4WF Fe2 O2F2 91.5(5) . 6 ?
O4WF Fe2 O2F2 172.6(5) 6 6 ?
O1A Fe2 O2F2 88.3(5) 5_556 6 ?
O2F2 Fe2 O2F2 86.5(7) . 6 ?
O4WF Fe2 O1F2 91.6(4) . . ?
O4WF Fe2 O1F2 91.6(4) 6 . ?
O1A Fe2 O1F2 165.2(6) 5_556 . ?
O2F2 Fe2 O1F2 81.0(5) . . ?
O2F2 Fe2 O1F2 81.0(5) 6 . ?
O7W Na1 O13W 93.3(10) . 7_556 ?
O7W Na1 O3W 163.4(8) . 7_556 ?
O13W Na1 O3W 96.3(8) 7_556 7_556 ?
O7W Na1 O3W 163.4(8) . 4_556 ?
O13W Na1 O3W 96.3(8) 7_556 4_556 ?
O3W Na1 O3W 26.9(11) 7_556 4_556 ?
O7W Na1 O5A 90.9(4) . 6_565 ?
O13W Na1 O5A 82.1(4) 7_556 6_565 ?
O3W Na1 O5A 103.8(7) 7_556 6_565 ?
O3W Na1 O5A 77.1(7) 4_556 6_565 ?
O7W Na1 O5A 90.9(4) . . ?
O13W Na1 O5A 82.1(4) 7_556 . ?
O3W Na1 O5A 77.1(7) 7_556 . ?
O3W Na1 O5A 103.8(7) 4_556 . ?
O5A Na1 O5A 164.2(8) 6_565 . ?
O7W Na1 O9W 89.3(10) . 8_455 ?
O13W Na1 O9W 158.3(6) 7_556 8_455 ?
O3W Na1 O9W 76.9(8) 7_556 8_455 ?
O3W Na1 O9W 86.8(9) 4_556 8_455 ?
O5A Na1 O9W 119.4(7) 6_565 8_455 ?
O5A Na1 O9W 76.3(7) . 8_455 ?
O7W Na1 O9W 89.3(10) . 3_455 ?
O13W Na1 O9W 158.3(6) 7_556 3_455 ?
O3W Na1 O9W 86.8(8) 7_556 3_455 ?
O3W Na1 O9W 76.9(8) 4_556 3_455 ?
O5A Na1 O9W 76.3(7) 6_565 3_455 ?
O5A Na1 O9W 119.4(8) . 3_455 ?
O9W Na1 O9W 43.1(12) 8_455 3_455 ?
O10W Na2 O6W 107.3(12) . . ?
O10W Na2 O8W 95.8(11) . 8 ?
O6W Na2 O8W 155.6(11) . 8 ?
O10W Na2 O15W 75.5(14) . . ?
O6W Na2 O15W 105.4(14) . . ?
O8W Na2 O15W 87.7(14) 8 . ?
O10W Na2 O3A 162.2(11) . . ?
O6W Na2 O3A 87.7(8) . . ?
O8W Na2 O3A 71.1(9) 8 . ?
O15W Na2 O3A 91.5(13) . . ?
O10W Na2 O1W 97.6(10) . 7_556 ?
O6W Na2 O1W 84.7(8) . 7_556 ?
O8W Na2 O1W 84.5(8) 8 7_556 ?
O15W Na2 O1W 169.0(13) . 7_556 ?
O3A Na2 O1W 93.2(7) . 7_556 ?
O14W Na3 O12W 90.8(11) . . ?
O14W Na3 O5W 104.1(13) . 7_557 ?
O12W Na3 O5W 87.9(14) . 7_557 ?
O14W Na3 O4W 160.5(13) . 7_557 ?
O12W Na3 O4W 105.3(12) . 7_557 ?
O5W Na3 O4W 87.5(11) 7_557 7_557 ?
O14W Na3 O17W 78.4(10) . 2_557 ?
O12W Na3 O17W 168.4(12) . 2_557 ?
O5W Na3 O17W 90.6(10) 7_557 2_557 ?
O4W Na3 O17W 86.0(11) 7_557 2_557 ?
O14W Na3 O11W 58.0(17) . 5_557 ?
O12W Na3 O11W 83.8(17) . 5_557 ?
O5W Na3 O11W 46.5(15) 7_557 5_557 ?
O4W Na3 O11W 133.3(16) 7_557 5_557 ?
O17W Na3 O11W 86.9(16) 2_557 5_557 ?
O14W Na3 O4W 112.9(11) . . ?
O12W Na3 O4W 148.0(12) . . ?
O5W Na3 O4W 105.5(11) 7_557 . ?
O4W Na3 O4W 48.1(12) 7_557 . ?
O17W Na3 O4W 43.0(9) 2_557 . ?
O11W Na3 O4W 126.5(15) 5_557 . ?
O14W Na3 O34 77.7(10) . . ?
O12W Na3 O34 107.6(12) . . ?
O5W Na3 O34 164.4(11) 7_557 . ?
O4W Na3 O34 87.0(9) 7_557 . ?
O17W Na3 O34 74.5(8) 2_557 . ?
O11W Na3 O34 134.7(17) 5_557 . ?
O4W Na3 O34 60.4(8) . . ?
O14W Na3 Na3 44.5(8) . 6 ?
O12W Na3 Na3 47.7(8) . 6 ?
O5W Na3 Na3 90.0(8) 7_557 6 ?
O4W Na3 Na3 153.0(8) 7_557 6 ?
O17W Na3 Na3 120.9(7) 2_557 6 ?
O11W Na3 Na3 54.0(10) 5_557 6 ?
O4W Na3 Na3 156.3(7) . 6 ?
O34 Na3 Na3 101.4(4) . 6 ?
O14W Na3 W3 93.5(10) . . ?
O12W Na3 W3 81.5(11) . . ?
O5W Na3 W3 159.6(9) 7_557 . ?
O4W Na3 W3 78.6(8) 7_557 . ?
O17W Na3 W3 103.1(8) 2_557 . ?
O11W Na3 W3 147.6(13) 5_557 . ?
O4W Na3 W3 76.2(7) . . ?
O34 Na3 W3 30.5(3) . . ?
Na3 Na3 W3 95.6(3) 6 . ?
As1 O1AS W1 113.9(7) . . ?
As1 O1AS W2 128.5(4) . . ?
W1 O1AS W2 93.2(4) . . ?
As1 O1AS W2 128.5(4) . 6 ?
W1 O1AS W2 93.2(4) . 6 ?
W2 O1AS W2 89.8(5) . 6 ?
As1 O2AS W4 116.8(5) . . ?
As1 O2AS W3 135.0(5) . . ?
W4 O2AS W3 93.3(4) . . ?
As1 O2AS W5 118.3(5) . . ?
W4 O2AS W5 91.6(4) . . ?
W3 O2AS W5 91.4(4) . . ?
W1 O1WF Fe1 173.4(6) . . ?
W4 O4WF Fe2 136.7(6) . . ?
W5 O5WF Fe1 144.7(6) . . ?
W1 O1A Fe2 163.0(8) . 5_556 ?
W2 O2B W2 122.5(8) . 6 ?
W3 O3A Na2 134.5(9) . . ?
W3 O3B W3 156.3(11) . 6 ?
W4 O4B W4 149.4(10) . 6 ?
W5 O5A Na1 168.3(8) . . ?
W2 O12 W1 120.5(5) . . ?
W3 O23 W2 144.7(7) . . ?
W2 O25 W5 147.5(6) . . ?
W3 O34 W4 120.3(7) . . ?
W3 O34 Na3 101.0(6) . . ?
W4 O34 Na3 132.8(7) . . ?
W3 O35 W5 117.8(6) . . ?
W4 O45 W5 120.8(7) . . ?
O3W O3W Na1 76.5(5) 6 7_556 ?
Na3 O4W Na3 131.9(12) 7_557 . ?
O6W O6W Na2 134.6(7) 6 . ?
O17W O8W Na2 131.9(16) . 8_455 ?
Na3 O11W Na3 72(2) 2_557 5_557 ?
Na3 O12W Na3 84.7(16) . 6 ?
Na3 O14W Na3 90.9(16) . 6 ?
O15W O15W Na2 119.3(12) 6 . ?
O8W O17W Na3 174.9(17) . 2_557 ?

loop_
_geom_bond_atom_site_label_1
_geom_bond_atom_site_label_2
_geom_bond_distance
_geom_bond_site_symmetry_2
_geom_bond_publ_flag
W1 O1A 1.787(13) . ?
W1 O1WF 1.791(10) . ?
W1 O1WF 1.791(10) 6 ?
W1 O12 2.046(10) . ?
W1 O12 2.046(10) 6 ?
W1 O1AS 2.307(14) . ?
W2 O2A 1.704(12) . ?
W2 O12 1.879(10) . ?
W2 O25 1.904(11) . ?
W2 O2B 1.918(7) . ?
W2 O23 1.960(12) . ?
W2 O1AS 2.383(10) . ?
W3 O3A 1.702(16) . ?
W3 O23 1.881(12) . ?
W3 O3B 1.896(4) . ?
W3 O34 1.897(13) . ?
W3 O35 1.915(13) . ?
W3 O2AS 2.334(10) . ?
W3 Na3 3.673(17) . ?
W4 O4A 1.718(13) . ?
W4 O4WF 1.827(10) . ?
W4 O4B 1.906(5) . ?
W4 O45 1.912(13) . ?
W4 O34 2.006(13) . ?
W4 O2AS 2.322(10) . ?
W5 O5A 1.696(14) . ?
W5 O5WF 1.797(10) . ?
W5 O25 1.929(11) . ?
W5 O45 1.931(13) . ?
W5 O35 1.992(12) . ?
W5 O2AS 2.339(10) . ?
As1 O1AS 1.797(14) . ?
As1 O2AS 1.804(10) . ?
As1 O2AS 1.804(10) 6 ?
Fe1 O5WF 1.929(10) 2_556 ?
Fe1 O5WF 1.929(10) . ?
Fe1 O1WF 1.931(10) . ?
Fe1 O1WF 1.931(10) 2_556 ?
Fe1 O1F1 2.146(13) 2_556 ?
Fe1 O1F1 2.146(13) . ?
Fe2 O4WF 1.931(11) . ?
Fe2 O4WF 1.931(11) 6 ?
Fe2 O1A 1.971(14) 5_556 ?
Fe2 O2F2 2.045(13) . ?
Fe2 O2F2 2.045(13) 6 ?
Fe2 O1F2 2.161(15) . ?
Na1 O7W 2.36(3) . ?
Na1 O13W 2.38(2) 7_556 ?
Na1 O3W 2.41(2) 7_556 ?
Na1 O3W 2.41(2) 4_556 ?
Na1 O5A 2.456(14) 6_565 ?
Na1 O5A 2.456(14) . ?
Na1 O9W 2.49(3) 8_455 ?
Na1 O9W 2.49(3) 3_455 ?
Na2 O10W 2.36(3) . ?
Na2 O6W 2.36(3) . ?
Na2 O8W 2.39(3) 8 ?
Na2 O15W 2.56(5) . ?
Na2 O3A 2.58(2) . ?
Na2 O1W 2.63(2) 7_556 ?
Na3 O14W 2.10(3) . ?
Na3 O12W 2.22(3) . ?
Na3 O5W 2.39(3) 7_557 ?
Na3 O4W 2.41(3) 7_557 ?
Na3 O17W 2.43(3) 2_557 ?
Na3 O11W 2.55(6) 5_557 ?
Na3 O4W 2.72(3) . ?
Na3 O34 2.80(2) . ?
Na3 Na3 3.00(3) 6 ?
O1AS W2 2.383(10) 6 ?
O1A Fe2 1.971(14) 5_556 ?
O2B W2 1.918(7) 6 ?
O3B W3 1.896(4) 6 ?
O4B W4 1.906(5) 6 ?
O1W Na2 2.63(2) 7_556 ?
O3W O3W 1.12(5) 6 ?
O3W Na1 2.41(2) 7_556 ?
O4W Na3 2.41(3) 7_557 ?
O5W Na3 2.39(3) 7_557 ?
O6W O6W 0.94(4) 6 ?
O8W O17W 1.64(3) . ?
O8W Na2 2.39(3) 8_455 ?
O9W Na1 2.49(3) 3_545 ?
O11W Na3 2.55(6) 2_557 ?
O11W Na3 2.55(6) 5_557 ?
O12W Na3 2.22(3) 6 ?
O13W Na1 2.38(2) 7_556 ?
O14W Na3 2.10(3) 6 ?
O15W O15W 1.75(10) 6 ?
O17W Na3 2.43(3) 2_557 ?
